data_1548638
loop_
_publ_author_name
'Fleischauer, Valerie E.'
'Mu\~noz Iii, Salvador B'
'Neate, Peter G. N.'
'Brennessel, William W.'
'Neidig, Michael L.'

_publ_section_title
;
 NHC and nucleophile chelation effects on reactive iron(ii) species in
 alkyl-alkyl cross-coupling.
;
_journal_issue 7
_journal_name_full 'Chemical science'
_journal_page_first 1878
_journal_page_last 1891
_journal_paper_doi 10.1039/c7sc04750a
_journal_volume 9
_journal_year 2018
_chemical_formula_moiety 'C26.71 H34.57 Br1.14 Fe N2 O1.86, C4 H10 O'
_chemical_formula_sum 'C30.71 H44.57 Br1.14 Fe N2 O2.86'
_chemical_formula_weight 634.83
_chemical_name_common neivf10
_space_group_crystal_system monoclinic
_space_group_IT_number 9
_space_group_name_Hall 'I -2ya'
_space_group_name_H-M_alt 'I 1 a 1'
_symmetry_space_group_name_Hall 'I -2ya'
_symmetry_space_group_name_H-M 'I 1 a 1'
_atom_sites_solution_hydrogens mixed
_atom_sites_solution_primary direct
_atom_sites_solution_secondary difmap
_audit_creation_method SHELXL-2014/7
_audit_update_record
;
2017-05-24 deposited with the CCDC.
2018-01-08 downloaded from the CCDC.
;
_cell_angle_alpha 90
_cell_angle_beta 112.4487(14)
_cell_angle_gamma 90
_cell_formula_units_Z 4
_cell_length_a 15.186(2)
_cell_length_b 13.4178(13)
_cell_length_c 17.1643(16)
_cell_measurement_reflns_used 4019
_cell_measurement_temperature 100.0(5)
_cell_measurement_theta_max 27.92
_cell_measurement_theta_min 2.57
_cell_volume 3232.4(6)
_computing_cell_refinement 'SAINT (Bruker, 2013)'
_computing_data_collection 'APEX3 (Bruker, 2015)'
_computing_data_reduction 'SAINT (Bruker, 2013)'
_computing_molecular_graphics 'SHELXTL (Sheldrick, 2008)'
_computing_publication_material 'SHELXTL (Sheldrick, 2008)'
_computing_structure_refinement 'SHELXL-2014/7 (Sheldrick, 2015b)'
_computing_structure_solution 'SHELXT-2014/5 (Sheldrick, 2014)'
_diffrn_ambient_temperature 100(2)
_diffrn_measured_fraction_theta_full 0.997
_diffrn_measured_fraction_theta_max 0.997
_diffrn_measurement_device_type 'Bruker SMART APEX II CCD platform'
_diffrn_measurement_method '\w scans'
_diffrn_radiation_type MoK\a
_diffrn_radiation_wavelength 0.71073
_diffrn_reflns_av_R_equivalents 0.0463
_diffrn_reflns_av_unetI/netI 0.0908
_diffrn_reflns_Laue_measured_fraction_full 0.997
_diffrn_reflns_Laue_measured_fraction_max 0.997
_diffrn_reflns_limit_h_max 22
_diffrn_reflns_limit_h_min -22
_diffrn_reflns_limit_k_max 20
_diffrn_reflns_limit_k_min -20
_diffrn_reflns_limit_l_max 25
_diffrn_reflns_limit_l_min -25
_diffrn_reflns_number 27844
_diffrn_reflns_point_group_measured_fraction_full 0.984
_diffrn_reflns_point_group_measured_fraction_max 0.984
_diffrn_reflns_theta_full 32.567
_diffrn_reflns_theta_max 32.567
_diffrn_reflns_theta_min 1.988
_diffrn_source 'fine-focus sealed tube'
_exptl_absorpt_coefficient_mu 1.912
_exptl_absorpt_correction_T_max 0.7464
_exptl_absorpt_correction_T_min 0.6218
_exptl_absorpt_correction_type multi-scan
_exptl_absorpt_process_details 'SADABS (Sheldrick, 2015a)'
_exptl_crystal_colour 'pale yellow'
_exptl_crystal_density_diffrn 1.304
_exptl_crystal_description block
_exptl_crystal_F_000 1327
_exptl_crystal_size_max 0.25
_exptl_crystal_size_mid 0.20
_exptl_crystal_size_min 0.18
_refine_diff_density_max 1.154
_refine_diff_density_min -0.540
_refine_diff_density_rms 0.093
_refine_ls_abs_structure_details
; 
 Flack x determined using 3057 quotients [(I+)-(I-)]/[(I+)+(I-)] 
 (Parsons, Flack and Wagner, Acta Cryst. B69 (2013) 249-259). 
;
_refine_ls_abs_structure_Flack 0.032(5)
_refine_ls_extinction_method none
_refine_ls_goodness_of_fit_ref 1.005
_refine_ls_hydrogen_treatment constr
_refine_ls_matrix_type full
_refine_ls_number_parameters 369
_refine_ls_number_reflns 11571
_refine_ls_number_restraints 8
_refine_ls_restrained_S_all 1.008
_refine_ls_R_factor_all 0.0822
_refine_ls_R_factor_gt 0.0512
_refine_ls_shift/su_max 0.000
_refine_ls_shift/su_mean 0.000
_refine_ls_structure_factor_coef Fsqd
_refine_ls_weighting_details 'w=1/[\s^2^(Fo^2^)+(0.0425P)^2^] where P=(Fo^2^+2Fc^2^)/3'
_refine_ls_weighting_scheme calc
_refine_ls_wR_factor_gt 0.1039
_refine_ls_wR_factor_ref 0.1148
_reflns_Friedel_coverage 0.973
_reflns_Friedel_fraction_full 0.971
_reflns_Friedel_fraction_max 0.971
_reflns_number_gt 8330
_reflns_number_total 11571
_reflns_threshold_expression 'I > 2\s(I)'
_cod_data_source_file c7sc04750a2.cif
_cod_data_source_block neivf10
_cod_depositor_comments 'Adding full bibliography for 1548638--1548640.cif.'
_cod_original_cell_volume 3232.4(7)
_cod_database_code 1548638
_shelx_shelxl_version_number 2014/7
_shelx_space_group_comment
; 
The symmetry employed for this shelxl refinement is uniquely defined 
by the following loop, which should always be used as a source of 
symmetry information in preference to the above space-group names. 
They are only intended as comments. 
;
_shelx_estimated_absorpt_t_min 0.646
_shelx_estimated_absorpt_t_max 0.725

loop_
_space_group_symop_operation_xyz
'x, y, z'
'x+1/2, -y, z'
'x+1/2, y+1/2, z+1/2'
'x+1, -y+1/2, z+1/2'

loop_
_atom_site_label
_atom_site_type_symbol
_atom_site_fract_x
_atom_site_fract_y
_atom_site_fract_z
_atom_site_U_iso_or_equiv
_atom_site_adp_type
_atom_site_occupancy
_atom_site_site_symmetry_order
_atom_site_calc_flag
_atom_site_refinement_flags_posn
_atom_site_refinement_flags_adp
_atom_site_refinement_flags_occupancy
_atom_site_disorder_assembly
_atom_site_disorder_group
Fe1 Fe 0.55186(4) 0.73582(4) 0.49823(4) 0.02680(15) Uani 1 1 d D . . . .
Br1 Br 0.70153(3) 0.68968(3) 0.48903(3) 0.03185(12) Uani 1 1 d D . . . .
O1 O 0.6000(3) 0.8036(3) 0.6231(2) 0.0236(8) Uani 0.856(3) 1 d . . P A 1
O2 O 0.5689(3) 0.9437(3) 0.6880(2) 0.0329(9) Uani 0.856(3) 1 d . . P A 1
C1 C 0.4854(14) 0.8679(13) 0.4625(12) 0.0396(15) Uani 0.856(3) 1 d . . P A 1
H1A H 0.5227 0.9121 0.4404 0.048 Uiso 0.856(3) 1 calc R U P A 1
H1B H 0.4214 0.8583 0.4179 0.048 Uiso 0.856(3) 1 calc R U P A 1
C2 C 0.4774(4) 0.9137(4) 0.5420(3) 0.0303(11) Uani 0.856(3) 1 d . . P A 1
H2A H 0.4571 0.9842 0.5313 0.036 Uiso 0.856(3) 1 calc R U P A 1
H2B H 0.4291 0.8770 0.5565 0.036 Uiso 0.856(3) 1 calc R U P A 1
C3 C 0.5728(4) 0.9073(4) 0.6139(3) 0.0260(10) Uani 0.856(3) 1 d . . P A 1
H3A H 0.6205 0.9466 0.5996 0.031 Uiso 0.856(3) 1 calc R U P A 1
C4 C 0.6949(5) 0.7909(5) 0.6870(4) 0.0303(12) Uani 0.856(3) 1 d . . P A 1
H4A H 0.7421 0.8242 0.6689 0.036 Uiso 0.856(3) 1 calc R U P A 1
H4B H 0.7108 0.7191 0.6949 0.036 Uiso 0.856(3) 1 calc R U P A 1
C5 C 0.6988(5) 0.8359(5) 0.7698(4) 0.0344(13) Uani 0.856(3) 1 d . . P A 1
H5A H 0.6598 0.7953 0.7927 0.041 Uiso 0.856(3) 1 calc R U P A 1
H5B H 0.7653 0.8356 0.8114 0.041 Uiso 0.856(3) 1 calc R U P A 1
C6 C 0.6617(4) 0.9413(5) 0.7557(4) 0.0311(12) Uani 0.856(3) 1 d . . P A 1
H6A H 0.6571 0.9673 0.8080 0.037 Uiso 0.856(3) 1 calc R U P A 1
H6B H 0.7063 0.9843 0.7414 0.037 Uiso 0.856(3) 1 calc R U P A 1
Br1' Br 0.4678(7) 0.8836(6) 0.4514(6) 0.0396(15) Uani 0.144(3) 1 d D . P A 5
O1' O 0.627(2) 0.788(2) 0.6431(17) 0.0236(8) Uani 0.144(3) 1 d D . P A 5
C1' C 0.724(2) 0.769(3) 0.696(2) 0.0303(12) Uani 0.144(3) 1 d D . P A 5
H1C H 0.7673 0.7904 0.6675 0.036 Uiso 0.144(3) 1 calc R U P A 5
H1D H 0.7346 0.6965 0.7083 0.036 Uiso 0.144(3) 1 calc R U P A 5
C2' C 0.743(3) 0.827(3) 0.774(2) 0.0344(13) Uani 0.144(3) 1 d D . P A 5
H2C H 0.7454 0.7820 0.8206 0.041 Uiso 0.144(3) 1 calc R U P A 5
H2D H 0.8048 0.8622 0.7909 0.041 Uiso 0.144(3) 1 calc R U P A 5
C3' C 0.664(2) 0.900(3) 0.756(2) 0.0311(12) Uani 0.144(3) 1 d D . P A 5
H3B H 0.6813 0.9651 0.7392 0.037 Uiso 0.144(3) 1 calc R U P A 5
H3C H 0.6467 0.9089 0.8056 0.037 Uiso 0.144(3) 1 calc R U P A 5
C4' C 0.584(2) 0.853(2) 0.6848(17) 0.0260(10) Uani 0.144(3) 1 d D . P A 5
H4C H 0.5427 0.8144 0.7062 0.031 Uiso 0.144(3) 1 calc R U P A 5
H4D H 0.5457 0.9044 0.6454 0.031 Uiso 0.144(3) 1 calc R U P A 5
N1 N 0.3872(3) 0.5841(3) 0.4459(2) 0.0274(8) Uani 1 1 d . . . . .
N2 N 0.4736(3) 0.5574(3) 0.5758(2) 0.0272(8) Uani 1 1 d . . . . .
C7 C 0.4694(3) 0.6152(3) 0.5087(3) 0.0236(8) Uani 1 1 d . . . . .
C8 C 0.3424(4) 0.5106(4) 0.4738(3) 0.0397(12) Uani 1 1 d . . . . .
H8 H 0.2840 0.4783 0.4417 0.048 Uiso 1 1 calc R U . . .
C9 C 0.3972(4) 0.4936(4) 0.5547(3) 0.0386(12) Uani 1 1 d . . . . .
H9 H 0.3854 0.4464 0.5908 0.046 Uiso 1 1 calc R U . . .
C10 C 0.3541(3) 0.6136(3) 0.3590(3) 0.0277(9) Uani 1 1 d . . . . .
C11 C 0.2785(3) 0.6800(3) 0.3274(3) 0.0297(9) Uani 1 1 d . . . . .
C12 C 0.2420(4) 0.7000(3) 0.2404(3) 0.0308(9) Uani 1 1 d . . . . .
H12 H 0.1911 0.7461 0.2174 0.037 Uiso 1 1 calc R U . . .
C13 C 0.2795(4) 0.6532(4) 0.1873(3) 0.0302(9) Uani 1 1 d . . . . .
C14 C 0.3566(3) 0.5894(3) 0.2217(3) 0.0298(9) Uani 1 1 d . . . . .
H14 H 0.3835 0.5596 0.1857 0.036 Uiso 1 1 calc R U . . .
C15 C 0.3959(3) 0.5676(3) 0.3083(3) 0.0276(9) Uani 1 1 d . . . . .
C16 C 0.2345(4) 0.7291(4) 0.3833(4) 0.0415(12) Uani 1 1 d . . . . .
H16A H 0.2849 0.7588 0.4323 0.062 Uiso 1 1 calc R U . . .
H16B H 0.2001 0.6791 0.4023 0.062 Uiso 1 1 calc R U . . .
H16C H 0.1901 0.7812 0.3515 0.062 Uiso 1 1 calc R U . . .
C17 C 0.2361(4) 0.6715(4) 0.0938(3) 0.0390(11) Uani 1 1 d . . . . .
H17A H 0.2437 0.7418 0.0824 0.058 Uiso 1 1 calc R U . . .
H17B H 0.1682 0.6547 0.0723 0.058 Uiso 1 1 calc R U . . .
H17C H 0.2682 0.6298 0.0658 0.058 Uiso 1 1 calc R U . . .
C18 C 0.4775(4) 0.4961(4) 0.3437(3) 0.0361(11) Uani 1 1 d . . . . .
H18A H 0.4619 0.4457 0.3777 0.054 Uiso 1 1 calc R U . . .
H18B H 0.5348 0.5324 0.3790 0.054 Uiso 1 1 calc R U . . .
H18C H 0.4890 0.4634 0.2974 0.054 Uiso 1 1 calc R U . . .
C19 C 0.5499(3) 0.5574(3) 0.6580(3) 0.0255(8) Uani 1 1 d . . . . .
C20 C 0.6313(4) 0.5019(3) 0.6706(3) 0.0290(9) Uani 1 1 d . . . . .
C21 C 0.7013(4) 0.4987(4) 0.7521(3) 0.0334(10) Uani 1 1 d . . . . .
H21 H 0.7584 0.4628 0.7618 0.040 Uiso 1 1 calc R U . . .
C22 C 0.6895(4) 0.5467(4) 0.8195(3) 0.0338(10) Uani 1 1 d . . . . .
C23 C 0.6065(4) 0.6011(4) 0.8037(3) 0.0304(10) Uani 1 1 d . . . . .
H23 H 0.5982 0.6346 0.8491 0.037 Uiso 1 1 calc R U . . .
C24 C 0.5355(3) 0.6082(3) 0.7237(3) 0.0288(9) Uani 1 1 d . . . . .
C25 C 0.6457(4) 0.4485(4) 0.5994(3) 0.0381(11) Uani 1 1 d . . . . .
H25A H 0.5891 0.4085 0.5684 0.057 Uiso 1 1 calc R U . . .
H25B H 0.7014 0.4048 0.6221 0.057 Uiso 1 1 calc R U . . .
H25C H 0.6559 0.4973 0.5612 0.057 Uiso 1 1 calc R U . . .
C26 C 0.7641(5) 0.5419(5) 0.9075(3) 0.0496(14) Uani 1 1 d . . . . .
H26A H 0.7691 0.6070 0.9348 0.074 Uiso 1 1 calc R U . . .
H26B H 0.8257 0.5243 0.9052 0.074 Uiso 1 1 calc R U . . .
H26C H 0.7462 0.4913 0.9400 0.074 Uiso 1 1 calc R U . . .
C27 C 0.4472(4) 0.6689(4) 0.7082(3) 0.0387(12) Uani 1 1 d . . . . .
H27A H 0.4218 0.6923 0.6497 0.058 Uiso 1 1 d R U . . .
H27B H 0.4630 0.7263 0.7464 0.058 Uiso 1 1 d R U . . .
H27C H 0.3994 0.6277 0.7183 0.058 Uiso 1 1 d R U . . .
C28 C 0.4531(6) 0.3124(6) 0.1456(5) 0.073(2) Uani 1 1 d . . . . .
H28A H 0.4446 0.2921 0.0883 0.109 Uiso 1 1 calc R U . . .
H28B H 0.5141 0.3471 0.1719 0.109 Uiso 1 1 calc R U . . .
H28C H 0.4011 0.3571 0.1432 0.109 Uiso 1 1 calc R U . . .
C29 C 0.4521(6) 0.2231(6) 0.1958(6) 0.080(3) Uani 1 1 d . . . . .
H29A H 0.3905 0.1880 0.1691 0.096 Uiso 1 1 calc R U . . .
H29B H 0.5035 0.1771 0.1969 0.096 Uiso 1 1 calc R U . . .
O4 O 0.4650(4) 0.2493(4) 0.2770(4) 0.0747(15) Uani 1 1 d . . . . .
C30 C 0.4677(7) 0.1631(7) 0.3276(8) 0.104(4) Uani 1 1 d . . . . .
H30A H 0.5217 0.1195 0.3312 0.125 Uiso 1 1 calc R U . . .
H30B H 0.4079 0.1246 0.3023 0.125 Uiso 1 1 calc R U . . .
C31 C 0.4796(9) 0.1999(9) 0.4151(8) 0.125(5) Uani 1 1 d . . . . .
H31A H 0.4769 0.1431 0.4500 0.187 Uiso 1 1 calc R U . . .
H31B H 0.4283 0.2468 0.4103 0.187 Uiso 1 1 calc R U . . .
H31C H 0.5413 0.2335 0.4412 0.187 Uiso 1 1 calc R U . . .

loop_
_atom_site_aniso_label
_atom_site_aniso_U_11
_atom_site_aniso_U_22
_atom_site_aniso_U_33
_atom_site_aniso_U_23
_atom_site_aniso_U_13
_atom_site_aniso_U_12
Fe1 0.0279(3) 0.0233(3) 0.0296(3) 0.0012(3) 0.0114(3) 0.0017(3)
Br1 0.0323(2) 0.0338(2) 0.0328(2) -0.0017(2) 0.01619(18) 0.0050(2)
O1 0.026(2) 0.0221(19) 0.018(2) 0.0001(15) 0.0034(17) 0.0035(15)
O2 0.028(2) 0.037(2) 0.028(2) -0.0116(16) 0.0057(16) 0.0038(16)
C1 0.044(4) 0.030(3) 0.045(3) 0.0093(19) 0.016(3) 0.0186(18)
C2 0.029(3) 0.033(3) 0.024(2) -0.003(2) 0.006(2) 0.007(2)
C3 0.031(3) 0.023(2) 0.025(2) -0.0016(18) 0.013(2) 0.0013(19)
C4 0.030(4) 0.035(3) 0.018(2) 0.000(2) 0.000(3) 0.009(2)
C5 0.035(4) 0.038(3) 0.025(3) -0.003(2) 0.005(3) 0.002(3)
C6 0.033(3) 0.030(3) 0.028(2) -0.008(3) 0.008(2) -0.008(3)
Br1' 0.044(4) 0.030(3) 0.045(3) 0.0093(19) 0.016(3) 0.0186(18)
O1' 0.026(2) 0.0221(19) 0.018(2) 0.0001(15) 0.0034(17) 0.0035(15)
C1' 0.030(4) 0.035(3) 0.018(2) 0.000(2) 0.000(3) 0.009(2)
C2' 0.035(4) 0.038(3) 0.025(3) -0.003(2) 0.005(3) 0.002(3)
C3' 0.033(3) 0.030(3) 0.028(2) -0.008(3) 0.008(2) -0.008(3)
C4' 0.031(3) 0.023(2) 0.025(2) -0.0016(18) 0.013(2) 0.0013(19)
N1 0.030(2) 0.0292(19) 0.0201(17) -0.0002(14) 0.0062(15) -0.0080(15)
N2 0.0281(19) 0.0273(19) 0.0236(18) 0.0004(14) 0.0070(15) -0.0048(15)
C7 0.027(2) 0.024(2) 0.0197(19) -0.0003(15) 0.0085(17) 0.0012(16)
C8 0.038(3) 0.047(3) 0.030(2) 0.000(2) 0.009(2) -0.019(2)
C9 0.043(3) 0.037(3) 0.034(3) 0.003(2) 0.013(2) -0.019(2)
C10 0.030(2) 0.027(2) 0.023(2) -0.0019(16) 0.0060(18) -0.0065(17)
C11 0.029(2) 0.031(2) 0.026(2) -0.0032(17) 0.0072(19) -0.0039(18)
C12 0.031(2) 0.033(2) 0.027(2) -0.0012(18) 0.0090(19) -0.0014(19)
C13 0.033(2) 0.030(2) 0.025(2) 0.0031(18) 0.0090(19) -0.007(2)
C14 0.035(2) 0.030(2) 0.027(2) -0.0053(17) 0.015(2) -0.0077(19)
C15 0.026(2) 0.027(2) 0.028(2) -0.0006(17) 0.0089(18) -0.0067(17)
C16 0.038(3) 0.050(3) 0.035(3) -0.006(2) 0.013(2) 0.002(2)
C17 0.045(3) 0.042(3) 0.028(2) 0.001(2) 0.012(2) -0.002(2)
C18 0.038(3) 0.037(3) 0.033(3) -0.003(2) 0.013(2) 0.000(2)
C19 0.027(2) 0.024(2) 0.023(2) 0.0032(15) 0.0072(17) -0.0025(16)
C20 0.035(3) 0.022(2) 0.028(2) 0.0032(17) 0.011(2) 0.0026(18)
C21 0.034(3) 0.029(2) 0.037(2) 0.0043(19) 0.013(2) 0.0088(19)
C22 0.040(3) 0.028(2) 0.027(2) 0.0063(18) 0.005(2) 0.006(2)
C23 0.037(3) 0.030(2) 0.024(2) 0.0032(17) 0.0111(19) 0.0046(19)
C24 0.028(2) 0.030(2) 0.029(2) 0.0044(18) 0.011(2) 0.0042(18)
C25 0.049(3) 0.032(2) 0.036(3) 0.000(2) 0.018(2) 0.009(2)
C26 0.053(4) 0.055(4) 0.030(3) 0.009(2) 0.004(3) 0.016(3)
C27 0.034(3) 0.047(3) 0.035(3) 0.003(2) 0.014(2) 0.014(2)
C28 0.065(5) 0.086(6) 0.061(5) -0.015(4) 0.018(4) -0.013(4)
C29 0.062(5) 0.063(5) 0.101(7) -0.040(5) 0.015(5) -0.001(4)
O4 0.070(4) 0.051(3) 0.089(4) -0.007(3) 0.014(3) -0.006(3)
C30 0.064(5) 0.059(5) 0.158(11) 0.038(6) 0.006(6) -0.012(4)
C31 0.092(8) 0.123(9) 0.114(10) 0.059(8) -0.012(7) -0.033(7)

loop_
_atom_type_symbol
_atom_type_description
_atom_type_scat_dispersion_real
_atom_type_scat_dispersion_imag
_atom_type_scat_source
C C 0.0033 0.0016 'International Tables Vol C Tables 4.2.6.8 and 6.1.1.4'
H H 0.0000 0.0000 'International Tables Vol C Tables 4.2.6.8 and 6.1.1.4'
N N 0.0061 0.0033 'International Tables Vol C Tables 4.2.6.8 and 6.1.1.4'
O O 0.0106 0.0060 'International Tables Vol C Tables 4.2.6.8 and 6.1.1.4'
Fe Fe 0.3463 0.8444 'International Tables Vol C Tables 4.2.6.8 and 6.1.1.4'
Br Br -0.2901 2.4595 'International Tables Vol C Tables 4.2.6.8 and 6.1.1.4'

loop_
_geom_angle_atom_site_label_1
_geom_angle_atom_site_label_2
_geom_angle_atom_site_label_3
_geom_angle
C1 Fe1 C7 117.3(7)
C1 Fe1 O1 82.7(6)
C7 Fe1 O1 102.97(16)
C7 Fe1 Br1' 114.9(3)
C7 Fe1 O1' 101.5(8)
Br1' Fe1 O1' 95.2(7)
C1 Fe1 Br1 125.4(6)
C7 Fe1 Br1 114.55(12)
O1 Fe1 Br1 101.55(11)
Br1' Fe1 Br1 126.9(3)
O1' Fe1 Br1 93.1(6)
C3 O1 C4 110.9(4)
C3 O1 Fe1 108.7(3)
C4 O1 Fe1 123.9(3)
C3 O2 C6 111.1(4)
C2 C1 Fe1 106.3(9)
C2 C1 H1A 110.5
Fe1 C1 H1A 110.5
C2 C1 H1B 110.5
Fe1 C1 H1B 110.5
H1A C1 H1B 108.7
C3 C2 C1 109.0(7)
C3 C2 H2A 109.9
C1 C2 H2A 109.9
C3 C2 H2B 109.9
C1 C2 H2B 109.9
H2A C2 H2B 108.3
O2 C3 O1 110.6(4)
O2 C3 C2 111.6(4)
O1 C3 C2 106.9(4)
O2 C3 H3A 109.3
O1 C3 H3A 109.3
C2 C3 H3A 109.3
O1 C4 C5 109.4(5)
O1 C4 H4A 109.8
C5 C4 H4A 109.8
O1 C4 H4B 109.8
C5 C4 H4B 109.8
H4A C4 H4B 108.2
C6 C5 C4 110.1(5)
C6 C5 H5A 109.6
C4 C5 H5A 109.6
C6 C5 H5B 109.6
C4 C5 H5B 109.6
H5A C5 H5B 108.2
O2 C6 C5 109.9(5)
O2 C6 H6A 109.7
C5 C6 H6A 109.7
O2 C6 H6B 109.7
C5 C6 H6B 109.7
H6A C6 H6B 108.2
C1' O1' C4' 111(3)
C1' O1' Fe1 124.5(19)
C4' O1' Fe1 124.4(18)
O1' C1' C2' 106(3)
O1' C1' H1C 110.6
C2' C1' H1C 110.6
O1' C1' H1D 110.6
C2' C1' H1D 110.6
H1C C1' H1D 108.8
C3' C2' C1' 107(3)
C3' C2' H2C 110.3
C1' C2' H2C 110.3
C3' C2' H2D 110.3
C1' C2' H2D 110.3
H2C C2' H2D 108.5
C2' C3' C4' 103(3)
C2' C3' H3B 111.1
C4' C3' H3B 111.1
C2' C3' H3C 111.1
C4' C3' H3C 111.1
H3B C3' H3C 109.1
O1' C4' C3' 107(3)
O1' C4' H4C 110.4
C3' C4' H4C 110.4
O1' C4' H4D 110.4
C3' C4' H4D 110.4
H4C C4' H4D 108.6
C7 N1 C8 111.5(4)
C7 N1 C10 126.0(4)
C8 N1 C10 122.1(4)
C7 N2 C9 111.5(4)
C7 N2 C19 125.8(4)
C9 N2 C19 122.6(4)
N1 C7 N2 103.1(3)
N1 C7 Fe1 124.3(3)
N2 C7 Fe1 132.2(3)
C9 C8 N1 106.7(4)
C9 C8 H8 126.7
N1 C8 H8 126.7
C8 C9 N2 107.2(4)
C8 C9 H9 126.4
N2 C9 H9 126.4
C11 C10 C15 122.9(4)
C11 C10 N1 119.4(4)
C15 C10 N1 117.6(4)
C10 C11 C12 117.9(4)
C10 C11 C16 122.1(4)
C12 C11 C16 120.0(4)
C13 C12 C11 121.0(5)
C13 C12 H12 119.5
C11 C12 H12 119.5
C14 C13 C12 119.2(4)
C14 C13 C17 120.6(4)
C12 C13 C17 120.1(5)
C13 C14 C15 121.8(4)
C13 C14 H14 119.1
C15 C14 H14 119.1
C10 C15 C14 117.1(4)
C10 C15 C18 122.0(4)
C14 C15 C18 120.9(4)
C11 C16 H16A 109.5
C11 C16 H16B 109.5
H16A C16 H16B 109.5
C11 C16 H16C 109.5
H16A C16 H16C 109.5
H16B C16 H16C 109.5
C13 C17 H17A 109.5
C13 C17 H17B 109.5
H17A C17 H17B 109.5
C13 C17 H17C 109.5
H17A C17 H17C 109.5
H17B C17 H17C 109.5
C15 C18 H18A 109.5
C15 C18 H18B 109.5
H18A C18 H18B 109.5
C15 C18 H18C 109.5
H18A C18 H18C 109.5
H18B C18 H18C 109.5
C20 C19 C24 122.5(4)
C20 C19 N2 119.2(4)
C24 C19 N2 118.2(4)
C19 C20 C21 117.7(4)
C19 C20 C25 121.7(4)
C21 C20 C25 120.6(4)
C22 C21 C20 121.8(4)
C22 C21 H21 119.1
C20 C21 H21 119.1
C23 C22 C21 118.3(4)
C23 C22 C26 119.8(5)
C21 C22 C26 121.8(5)
C24 C23 C22 122.2(4)
C24 C23 H23 118.9
C22 C23 H23 118.9
C23 C24 C19 117.5(4)
C23 C24 C27 121.0(4)
C19 C24 C27 121.5(4)
C20 C25 H25A 109.5
C20 C25 H25B 109.5
H25A C25 H25B 109.5
C20 C25 H25C 109.5
H25A C25 H25C 109.5
H25B C25 H25C 109.5
C22 C26 H26A 109.5
C22 C26 H26B 109.5
H26A C26 H26B 109.5
C22 C26 H26C 109.5
H26A C26 H26C 109.5
H26B C26 H26C 109.5
C24 C27 H27A 109.4
C24 C27 H27B 109.5
H27A C27 H27B 109.5
C24 C27 H27C 109.5
H27A C27 H27C 109.5
H27B C27 H27C 109.5
C29 C28 H28A 109.5
C29 C28 H28B 109.5
H28A C28 H28B 109.5
C29 C28 H28C 109.5
H28A C28 H28C 109.5
H28B C28 H28C 109.5
O4 C29 C28 110.8(6)
O4 C29 H29A 109.5
C28 C29 H29A 109.5
O4 C29 H29B 109.5
C28 C29 H29B 109.5
H29A C29 H29B 108.1
C29 O4 C30 111.5(8)
O4 C30 C31 107.4(8)
O4 C30 H30A 110.2
C31 C30 H30A 110.2
O4 C30 H30B 110.2
C31 C30 H30B 110.2
H30A C30 H30B 108.5
C30 C31 H31A 109.5
C30 C31 H31B 109.5
H31A C31 H31B 109.5
C30 C31 H31C 109.5
H31A C31 H31C 109.5
H31B C31 H31C 109.5

loop_
_geom_bond_atom_site_label_1
_geom_bond_atom_site_label_2
_geom_bond_distance
Fe1 C1 2.016(12)
Fe1 C7 2.096(4)
Fe1 O1 2.181(4)
Fe1 Br1' 2.329(6)
Fe1 O1' 2.41(3)
Fe1 Br1 2.4184(8)
O1 C3 1.443(6)
O1 C4 1.450(7)
O2 C3 1.384(6)
O2 C6 1.445(7)
C1 C2 1.54(2)
C1 H1A 0.9900
C1 H1B 0.9900
C2 C3 1.505(8)
C2 H2A 0.9900
C2 H2B 0.9900
C3 H3A 1.0000
C4 C5 1.524(8)
C4 H4A 0.9900
C4 H4B 0.9900
C5 C6 1.507(9)
C5 H5A 0.9900
C5 H5B 0.9900
C6 H6A 0.9900
C6 H6B 0.9900
O1' C1' 1.429(14)
O1' C4' 1.430(14)
C1' C2' 1.49(3)
C1' H1C 0.9900
C1' H1D 0.9900
C2' C3' 1.49(3)
C2' H2C 0.9900
C2' H2D 0.9900
C3' C4' 1.49(3)
C3' H3B 0.9900
C3' H3C 0.9900
C4' H4C 0.9900
C4' H4D 0.9900
N1 C7 1.366(6)
N1 C8 1.383(6)
N1 C10 1.437(6)
N2 C7 1.369(5)
N2 C9 1.375(6)
N2 C19 1.443(6)
C8 C9 1.338(7)
C8 H8 0.9500
C9 H9 0.9500
C10 C11 1.390(7)
C10 C15 1.401(6)
C11 C12 1.406(7)
C11 C16 1.512(7)
C12 C13 1.395(7)
C12 H12 0.9500
C13 C14 1.387(7)
C13 C17 1.504(7)
C14 C15 1.405(6)
C14 H14 0.9500
C15 C18 1.499(7)
C16 H16A 0.9800
C16 H16B 0.9800
C16 H16C 0.9800
C17 H17A 0.9800
C17 H17B 0.9800
C17 H17C 0.9800
C18 H18A 0.9800
C18 H18B 0.9800
C18 H18C 0.9800
C19 C20 1.387(7)
C19 C24 1.405(6)
C20 C21 1.397(7)
C20 C25 1.503(7)
C21 C22 1.394(7)
C21 H21 0.9500
C22 C23 1.390(7)
C22 C26 1.505(7)
C23 C24 1.387(7)
C23 H23 0.9500
C24 C27 1.503(7)
C25 H25A 0.9800
C25 H25B 0.9800
C25 H25C 0.9800
C26 H26A 0.9800
C26 H26B 0.9800
C26 H26C 0.9800
C27 H27A 0.9800
C27 H27B 0.9800
C27 H27C 0.9800
C28 C29 1.479(13)
C28 H28A 0.9800
C28 H28B 0.9800
C28 H28C 0.9800
C29 O4 1.377(11)
C29 H29A 0.9900
C29 H29B 0.9900
O4 C30 1.437(10)
C30 C31 1.525(18)
C30 H30A 0.9900
C30 H30B 0.9900
C31 H31A 0.9800
C31 H31B 0.9800
C31 H31C 0.9800

loop_
_geom_torsion_atom_site_label_1
_geom_torsion_atom_site_label_2
_geom_torsion_atom_site_label_3
_geom_torsion_atom_site_label_4
_geom_torsion
Fe1 C1 C2 C3 48.2(12)
C6 O2 C3 O1 63.7(6)
C6 O2 C3 C2 -177.5(5)
C4 O1 C3 O2 -62.8(6)
Fe1 O1 C3 O2 157.8(3)
C4 O1 C3 C2 175.6(4)
Fe1 O1 C3 C2 36.2(4)
C1 C2 C3 O2 -177.6(8)
C1 C2 C3 O1 -56.6(9)
C3 O1 C4 C5 56.1(6)
Fe1 O1 C4 C5 -171.9(4)
O1 C4 C5 C6 -51.7(7)
C3 O2 C6 C5 -59.1(6)
C4 C5 C6 O2 52.6(7)
C4' O1' C1' C2' -1(5)
Fe1 O1' C1' C2' 172(3)
O1' C1' C2' C3' -15(5)
C1' C2' C3' C4' 24(4)
C1' O1' C4' C3' 17(4)
Fe1 O1' C4' C3' -156(2)
C2' C3' C4' O1' -25(4)
C8 N1 C7 N2 0.5(5)
C10 N1 C7 N2 -172.9(4)
C8 N1 C7 Fe1 -173.0(3)
C10 N1 C7 Fe1 13.6(6)
C9 N2 C7 N1 0.0(5)
C19 N2 C7 N1 177.0(4)
C9 N2 C7 Fe1 172.8(4)
C19 N2 C7 Fe1 -10.2(6)
C7 N1 C8 C9 -0.9(6)
C10 N1 C8 C9 172.8(5)
N1 C8 C9 N2 0.8(6)
C7 N2 C9 C8 -0.5(6)
C19 N2 C9 C8 -177.6(5)
C7 N1 C10 C11 -106.0(5)
C8 N1 C10 C11 81.3(6)
C7 N1 C10 C15 78.6(6)
C8 N1 C10 C15 -94.1(5)
C15 C10 C11 C12 1.0(7)
N1 C10 C11 C12 -174.1(4)
C15 C10 C11 C16 -179.8(5)
N1 C10 C11 C16 5.0(7)
C10 C11 C12 C13 1.2(7)
C16 C11 C12 C13 -178.0(5)
C11 C12 C13 C14 -2.8(7)
C11 C12 C13 C17 176.8(4)
C12 C13 C14 C15 2.4(7)
C17 C13 C14 C15 -177.2(4)
C11 C10 C15 C14 -1.5(6)
N1 C10 C15 C14 173.8(4)
C11 C10 C15 C18 -179.9(4)
N1 C10 C15 C18 -4.7(6)
C13 C14 C15 C10 -0.3(7)
C13 C14 C15 C18 178.2(4)
C7 N2 C19 C20 -82.2(5)
C9 N2 C19 C20 94.5(6)
C7 N2 C19 C24 102.3(5)
C9 N2 C19 C24 -81.0(6)
C24 C19 C20 C21 -0.9(7)
N2 C19 C20 C21 -176.2(4)
C24 C19 C20 C25 -179.7(4)
N2 C19 C20 C25 5.0(6)
C19 C20 C21 C22 1.8(7)
C25 C20 C21 C22 -179.3(5)
C20 C21 C22 C23 -1.7(7)
C20 C21 C22 C26 179.1(5)
C21 C22 C23 C24 0.6(7)
C26 C22 C23 C24 179.9(5)
C22 C23 C24 C19 0.3(7)
C22 C23 C24 C27 -179.1(5)
C20 C19 C24 C23 -0.2(7)
N2 C19 C24 C23 175.2(4)
C20 C19 C24 C27 179.2(5)
N2 C19 C24 C27 -5.5(6)
C28 C29 O4 C30 -177.9(7)
C29 O4 C30 C31 -178.6(8)
